data_4074522
loop_
_publ_author_name
'Kelly, Bryte V.'
'Tanski, Joseph M.'
'Janak, Kevin E.'
'Parkin, Gerard'

_publ_section_title
;
 C&#x2212;H versus O&#x2212;H Bond Cleavage Reactions of
 Bis(2-hydroxyphenyl)phenylamine, PhN(o-C6H4OH)2:&#x00A0; Synthesis and
 Structural Characterization of Mononuclear and Dinuclear Tungsten
 Aryloxide Complexes Which Exhibit Bidentate, \Tridentate, and
 Tetradentate Coordination Modes
;
_journal_issue 25
_journal_name_full Organometallics
_journal_page_first 5839
_journal_paper_doi 10.1021/om060732l
_journal_volume 25
_journal_year 2006
_chemical_formula_sum 'C42 H87 N O2 P8 W2'
_chemical_formula_weight 1253.59
_chemical_name_systematic
; 
 ? 
;
_space_group_IT_number 2
_symmetry_cell_setting triclinic
_symmetry_space_group_name_Hall '-P 1'
_symmetry_space_group_name_H-M 'P -1'
_atom_sites_solution_hydrogens geom
_atom_sites_solution_primary direct
_atom_sites_solution_secondary difmap
_audit_creation_method SHELXL-97
_cell_angle_alpha 83.5230(10)
_cell_angle_beta 82.4950(10)
_cell_angle_gamma 76.2750(10)
_cell_formula_units_Z 2
_cell_length_a 10.2456(6)
_cell_length_b 16.1291(10)
_cell_length_c 17.4406(10)
_cell_measurement_reflns_used 8112
_cell_measurement_temperature 243(2)
_cell_measurement_theta_max 28.17
_cell_measurement_theta_min 2.26
_cell_volume 2765.8(3)
_computing_structure_refinement 'SHELXL-97 (Sheldrick, 1997)'
_computing_structure_solution 'SHELXS-97 (Sheldrick, 1990)'
_diffrn_ambient_temperature 243(2)
_diffrn_measured_fraction_theta_full 0.902
_diffrn_measured_fraction_theta_max 0.902
_diffrn_measurement_device_type 'CCD area detector'
_diffrn_measurement_method 'phi and omega scans'
_diffrn_radiation_monochromator graphite
_diffrn_radiation_source 'fine-focus sealed tube'
_diffrn_radiation_type MoK\a
_diffrn_radiation_wavelength 0.71073
_diffrn_reflns_av_R_equivalents 0.0257
_diffrn_reflns_av_sigmaI/netI 0.0531
_diffrn_reflns_limit_h_max 13
_diffrn_reflns_limit_h_min -10
_diffrn_reflns_limit_k_max 21
_diffrn_reflns_limit_k_min -20
_diffrn_reflns_limit_l_max 13
_diffrn_reflns_limit_l_min -23
_diffrn_reflns_number 19981
_diffrn_reflns_theta_full 28.40
_diffrn_reflns_theta_max 28.40
_diffrn_reflns_theta_min 1.30
_exptl_absorpt_coefficient_mu 4.418
_exptl_absorpt_correction_T_max 0.4719
_exptl_absorpt_correction_T_min 0.4719
_exptl_absorpt_correction_type empirical
_exptl_absorpt_process_details SADABS
_exptl_crystal_colour YELLOW
_exptl_crystal_density_diffrn 1.505
_exptl_crystal_density_method 'not measured'
_exptl_crystal_description PLATE
_exptl_crystal_F_000 1260
_exptl_crystal_size_max 0.20
_exptl_crystal_size_mid 0.20
_exptl_crystal_size_min 0.20
_refine_diff_density_max 0.888
_refine_diff_density_min -0.772
_refine_diff_density_rms 0.106
_refine_ls_extinction_method none
_refine_ls_goodness_of_fit_ref 1.004
_refine_ls_hydrogen_treatment mixed
_refine_ls_matrix_type full
_refine_ls_number_parameters 512
_refine_ls_number_reflns 12540
_refine_ls_number_restraints 0
_refine_ls_restrained_S_all 1.004
_refine_ls_R_factor_all 0.0581
_refine_ls_R_factor_gt 0.0329
_refine_ls_shift/su_max 0.002
_refine_ls_shift/su_mean 0.000
_refine_ls_structure_factor_coef Fsqd
_refine_ls_weighting_details 'calc w=1/[\s^2^(Fo^2^)+(0.0253P)^2^+0.0000P] where P=(Fo^2^+2Fc^2^)/3'
_refine_ls_weighting_scheme calc
_refine_ls_wR_factor_gt 0.0616
_refine_ls_wR_factor_ref 0.0687
_reflns_number_gt 9243
_reflns_number_total 12540
_reflns_threshold_expression >2sigma(I)
_cod_data_source_file om060732lsi20060811_114427.cif
_cod_data_source_block w2no2s10
_cod_depositor_comments
;
The following automatic conversions were performed:

'_symmetry_cell_setting' value 'TRICLINIC' changed to 'triclinic'
according to /home/saulius/struct/CIF-dictionaries/cif_core.dic
dictionary named 'cif_core.dic' version 2.4.1 from
2010-06-29.

'_exptl_absorpt_correction_type' value 'EMPIRICAL'
changed to 'empirical' according to
/home/saulius/struct/CIF-dictionaries/cif_core.dic dictionary named
'cif_core.dic' version 2.4.1 from 2010-06-29.

Automatic conversion script
Id: cif_fix_values 1715 2011-07-08 13:25:40Z adriana 
;
_cod_original_sg_symbol_H-M P-1
_cod_database_code 4074522

loop_
_symmetry_equiv_pos_as_xyz
'x, y, z'
'-x, -y, -z'

loop_
_atom_site_label
_atom_site_type_symbol
_atom_site_fract_x
_atom_site_fract_y
_atom_site_fract_z
_atom_site_U_iso_or_equiv
_atom_site_adp_type
_atom_site_occupancy
_atom_site_symmetry_multiplicity
_atom_site_calc_flag
_atom_site_refinement_flags
W1 W 0.727608(16) -0.074271(11) 0.240870(9) 0.03305(5) Uani 1 1 d .
H11 H 0.816(5) -0.160(3) 0.258(3) 0.072(15) Uiso 1 1 d .
H12 H 0.695(5) -0.161(3) 0.209(3) 0.088(17) Uiso 1 1 d .
W2 W 0.170980(16) 0.454463(11) 0.220714(9) 0.03395(5) Uani 1 1 d .
H21 H 0.088(3) 0.555(2) 0.2303(19) 0.029(10) Uiso 1 1 d .
H22 H 0.078(4) 0.504(3) 0.146(2) 0.045(12) Uiso 1 1 d .
P11 P 0.51890(12) -0.03504(9) 0.17278(7) 0.0464(3) Uani 1 1 d .
P12 P 0.89856(13) -0.05666(8) 0.32414(7) 0.0475(3) Uani 1 1 d .
P13 P 0.61357(13) -0.15367(9) 0.34920(7) 0.0498(3) Uani 1 1 d .
P14 P 0.88192(12) -0.12059(8) 0.12904(7) 0.0417(3) Uani 1 1 d .
P21 P 0.19633(13) 0.50466(9) 0.34641(7) 0.0492(3) Uani 1 1 d .
P22 P 0.21055(14) 0.35708(9) 0.11422(7) 0.0550(4) Uani 1 1 d .
P23 P 0.30660(13) 0.55045(9) 0.14675(8) 0.0563(4) Uani 1 1 d .
P24 P -0.07109(12) 0.46532(8) 0.24979(8) 0.0462(3) Uani 1 1 d .
O1 O 0.6173(3) 0.03745(18) 0.30014(15) 0.0400(7) Uani 1 1 d .
N N 0.5472(3) 0.2244(2) 0.31388(19) 0.0367(8) Uani 1 1 d .
O2 O 0.3715(3) 0.37706(18) 0.24234(16) 0.0386(7) Uani 1 1 d .
C11 C 0.6293(4) 0.1830(3) 0.2493(2) 0.0345(10) Uani 1 1 d .
C12 C 0.6621(4) 0.0949(3) 0.2467(2) 0.0314(9) Uani 1 1 d .
C13 C 0.7512(4) 0.0534(3) 0.1857(2) 0.0346(10) Uani 1 1 d .
C14 C 0.8039(4) 0.1051(3) 0.1280(2) 0.0438(11) Uani 1 1 d .
H14A H 0.8648 0.0798 0.0875 0.053 Uiso 1 1 calc R
C15 C 0.7697(5) 0.1938(3) 0.1276(3) 0.0491(12) Uani 1 1 d .
H15A H 0.8062 0.2276 0.0868 0.059 Uiso 1 1 calc R
C16 C 0.6824(4) 0.2325(3) 0.1871(3) 0.0462(11) Uani 1 1 d .
H16A H 0.6582 0.2926 0.1859 0.055 Uiso 1 1 calc R
C21 C 0.4019(4) 0.2390(3) 0.3184(2) 0.0347(9) Uani 1 1 d .
C22 C 0.3236(4) 0.3132(3) 0.2839(2) 0.0334(9) Uani 1 1 d .
C23 C 0.1817(4) 0.3292(3) 0.2910(2) 0.0372(10) Uani 1 1 d .
C24 C 0.1200(5) 0.2685(3) 0.3321(3) 0.0468(12) Uani 1 1 d .
H24A H 0.0254 0.2774 0.3367 0.056 Uiso 1 1 calc R
C25 C 0.1972(5) 0.1933(3) 0.3676(3) 0.0556(13) Uani 1 1 d .
H25A H 0.1540 0.1524 0.3960 0.067 Uiso 1 1 calc R
C26 C 0.3359(5) 0.1796(3) 0.3607(2) 0.0457(11) Uani 1 1 d .
H26A H 0.3867 0.1294 0.3848 0.055 Uiso 1 1 calc R
C31 C 0.6070(4) 0.2471(3) 0.3722(2) 0.0353(10) Uani 1 1 d .
C32 C 0.7447(4) 0.2161(3) 0.3807(3) 0.0491(12) Uani 1 1 d .
H32A H 0.7999 0.1806 0.3444 0.059 Uiso 1 1 calc R
C33 C 0.7996(5) 0.2368(4) 0.4415(3) 0.0614(15) Uani 1 1 d .
H33A H 0.8913 0.2133 0.4473 0.074 Uiso 1 1 calc R
C34 C 0.7229(6) 0.2918(4) 0.4947(3) 0.0674(17) Uani 1 1 d .
H34A H 0.7617 0.3062 0.5359 0.081 Uiso 1 1 calc R
C35 C 0.5886(6) 0.3244(4) 0.4856(3) 0.0577(14) Uani 1 1 d .
H35A H 0.5355 0.3624 0.5206 0.069 Uiso 1 1 calc R
C36 C 0.5306(5) 0.3025(3) 0.4264(2) 0.0459(11) Uani 1 1 d .
H36A H 0.4381 0.3250 0.4221 0.055 Uiso 1 1 calc R
C41 C 0.3604(5) 0.0041(4) 0.2335(3) 0.0756(18) Uani 1 1 d .
H41A H 0.2858 0.0175 0.2019 0.113 Uiso 1 1 calc R
H41B H 0.3656 0.0552 0.2563 0.113 Uiso 1 1 calc R
H41C H 0.3461 -0.0398 0.2745 0.113 Uiso 1 1 calc R
C42 C 0.4755(6) -0.1173(4) 0.1228(3) 0.0709(16) Uani 1 1 d .
H42A H 0.3926 -0.0932 0.0992 0.106 Uiso 1 1 calc R
H42B H 0.4628 -0.1650 0.1599 0.106 Uiso 1 1 calc R
H42C H 0.5479 -0.1371 0.0829 0.106 Uiso 1 1 calc R
C43 C 0.5021(5) 0.0537(3) 0.0971(3) 0.0616(14) Uani 1 1 d .
H43A H 0.4166 0.0613 0.0761 0.092 Uiso 1 1 calc R
H43B H 0.5756 0.0411 0.0561 0.092 Uiso 1 1 calc R
H43C H 0.5052 0.1057 0.1191 0.092 Uiso 1 1 calc R
C51 C 0.9980(5) 0.0237(3) 0.2906(3) 0.0621(15) Uani 1 1 d .
H51A H 1.0598 0.0237 0.3283 0.093 Uiso 1 1 calc R
H51B H 0.9378 0.0798 0.2849 0.093 Uiso 1 1 calc R
H51C H 1.0490 0.0100 0.2410 0.093 Uiso 1 1 calc R
C52 C 0.8316(6) -0.0225(4) 0.4211(3) 0.0699(16) Uani 1 1 d .
H52A H 0.9053 -0.0175 0.4486 0.105 Uiso 1 1 calc R
H52B H 0.7856 -0.0644 0.4496 0.105 Uiso 1 1 calc R
H52C H 0.7683 0.0326 0.4163 0.105 Uiso 1 1 calc R
C53 C 1.0348(6) -0.1489(4) 0.3477(3) 0.0798(18) Uani 1 1 d .
H53A H 1.0926 -0.1323 0.3801 0.120 Uiso 1 1 calc R
H53B H 1.0875 -0.1686 0.3002 0.120 Uiso 1 1 calc R
H53C H 0.9962 -0.1947 0.3752 0.120 Uiso 1 1 calc R
C61 C 0.4993(5) -0.0894(4) 0.4211(3) 0.0666(16) Uani 1 1 d .
H61A H 0.4607 -0.1269 0.4604 0.100 Uiso 1 1 calc R
H61B H 0.4274 -0.0501 0.3957 0.100 Uiso 1 1 calc R
H61C H 0.5492 -0.0573 0.4453 0.100 Uiso 1 1 calc R
C62 C 0.5055(6) -0.2206(4) 0.3230(3) 0.0811(19) Uani 1 1 d .
H62A H 0.4667 -0.2483 0.3698 0.122 Uiso 1 1 calc R
H62B H 0.5595 -0.2639 0.2904 0.122 Uiso 1 1 calc R
H62C H 0.4336 -0.1849 0.2951 0.122 Uiso 1 1 calc R
C63 C 0.7192(6) -0.2346(4) 0.4102(3) 0.0743(18) Uani 1 1 d .
H63A H 0.6623 -0.2606 0.4499 0.111 Uiso 1 1 calc R
H63B H 0.7769 -0.2080 0.4346 0.111 Uiso 1 1 calc R
H63C H 0.7748 -0.2783 0.3785 0.111 Uiso 1 1 calc R
C71 C 1.0520(5) -0.1002(3) 0.1180(3) 0.0588(14) Uani 1 1 d .
H71A H 1.1015 -0.1224 0.0706 0.088 Uiso 1 1 calc R
H71B H 1.0990 -0.1283 0.1620 0.088 Uiso 1 1 calc R
H71C H 1.0457 -0.0390 0.1155 0.088 Uiso 1 1 calc R
C72 C 0.9266(5) -0.2354(3) 0.1179(3) 0.0636(15) Uani 1 1 d .
H72A H 0.9888 -0.2464 0.0713 0.095 Uiso 1 1 calc R
H72B H 0.8456 -0.2550 0.1137 0.095 Uiso 1 1 calc R
H72C H 0.9692 -0.2656 0.1627 0.095 Uiso 1 1 calc R
C73 C 0.8320(5) -0.0812(3) 0.0318(2) 0.0571(14) Uani 1 1 d .
H73A H 0.9037 -0.1051 -0.0070 0.086 Uiso 1 1 calc R
H73B H 0.8161 -0.0192 0.0258 0.086 Uiso 1 1 calc R
H73C H 0.7500 -0.0985 0.0252 0.086 Uiso 1 1 calc R
C81 C 0.1651(5) 0.4382(4) 0.4366(3) 0.0672(16) Uani 1 1 d .
H81A H 0.1787 0.4659 0.4805 0.101 Uiso 1 1 calc R
H81B H 0.2273 0.3826 0.4348 0.101 Uiso 1 1 calc R
H81C H 0.0730 0.4310 0.4420 0.101 Uiso 1 1 calc R
C82 C 0.0898(6) 0.6080(4) 0.3724(3) 0.0831(19) Uani 1 1 d .
H82A H 0.1094 0.6200 0.4224 0.125 Uiso 1 1 calc R
H82B H -0.0046 0.6059 0.3753 0.125 Uiso 1 1 calc R
H82C H 0.1082 0.6527 0.3333 0.125 Uiso 1 1 calc R
C83 C 0.3665(5) 0.5167(4) 0.3586(3) 0.0698(16) Uani 1 1 d .
H83A H 0.3657 0.5365 0.4092 0.105 Uiso 1 1 calc R
H83B H 0.3931 0.5581 0.3184 0.105 Uiso 1 1 calc R
H83C H 0.4302 0.4619 0.3545 0.105 Uiso 1 1 calc R
C91 C 0.1753(6) 0.2505(4) 0.1346(3) 0.0817(19) Uani 1 1 d .
H91A H 0.1959 0.2211 0.0874 0.123 Uiso 1 1 calc R
H91B H 0.0806 0.2556 0.1534 0.123 Uiso 1 1 calc R
H91C H 0.2308 0.2180 0.1737 0.123 Uiso 1 1 calc R
C92 C 0.3851(6) 0.3259(4) 0.0711(3) 0.088(2) Uani 1 1 d .
H92A H 0.3902 0.2884 0.0306 0.133 Uiso 1 1 calc R
H92B H 0.4415 0.2961 0.1107 0.133 Uiso 1 1 calc R
H92C H 0.4163 0.3766 0.0491 0.133 Uiso 1 1 calc R
C93 C 0.1226(7) 0.3939(4) 0.0286(3) 0.100(2) Uani 1 1 d .
H93A H 0.1473 0.3500 -0.0077 0.151 Uiso 1 1 calc R
H93B H 0.1477 0.4459 0.0043 0.151 Uiso 1 1 calc R
H93C H 0.0258 0.4056 0.0434 0.151 Uiso 1 1 calc R
C101 C 0.2831(6) 0.5807(4) 0.0440(3) 0.088(2) Uani 1 1 d .
H10A H 0.3422 0.6184 0.0222 0.132 Uiso 1 1 calc R
H10B H 0.1899 0.6102 0.0394 0.132 Uiso 1 1 calc R
H10C H 0.3049 0.5297 0.0160 0.132 Uiso 1 1 calc R
C102 C 0.4892(5) 0.5093(4) 0.1432(4) 0.083(2) Uani 1 1 d .
H10D H 0.5349 0.5506 0.1133 0.124 Uiso 1 1 calc R
H10E H 0.5144 0.4557 0.1190 0.124 Uiso 1 1 calc R
H10F H 0.5154 0.4998 0.1955 0.124 Uiso 1 1 calc R
C103 C 0.2915(6) 0.6584(3) 0.1763(4) 0.0812(19) Uani 1 1 d .
H10G H 0.3514 0.6872 0.1412 0.122 Uiso 1 1 calc R
H10H H 0.3161 0.6541 0.2287 0.122 Uiso 1 1 calc R
H10I H 0.1990 0.6908 0.1747 0.122 Uiso 1 1 calc R
C111 C -0.1456(5) 0.4595(4) 0.3503(3) 0.0704(17) Uani 1 1 d .
H11A H -0.2422 0.4648 0.3519 0.106 Uiso 1 1 calc R
H11B H -0.1292 0.5056 0.3762 0.106 Uiso 1 1 calc R
H11C H -0.1052 0.4049 0.3765 0.106 Uiso 1 1 calc R
C112 C -0.1817(5) 0.5651(3) 0.2142(3) 0.0664(15) Uani 1 1 d .
H11D H -0.2753 0.5624 0.2290 0.100 Uiso 1 1 calc R
H11E H -0.1652 0.5728 0.1581 0.100 Uiso 1 1 calc R
H11F H -0.1632 0.6129 0.2366 0.100 Uiso 1 1 calc R
C113 C -0.1470(5) 0.3884(4) 0.2139(4) 0.0785(18) Uani 1 1 d .
H11G H -0.2434 0.4010 0.2302 0.118 Uiso 1 1 calc R
H11H H -0.1063 0.3310 0.2346 0.118 Uiso 1 1 calc R
H11I H -0.1320 0.3919 0.1576 0.118 Uiso 1 1 calc R

loop_
_atom_site_aniso_label
_atom_site_aniso_U_11
_atom_site_aniso_U_22
_atom_site_aniso_U_33
_atom_site_aniso_U_23
_atom_site_aniso_U_13
_atom_site_aniso_U_12
W1 0.03197(10) 0.03200(11) 0.03256(9) -0.00070(8) 0.00007(7) -0.00492(8)
W2 0.03062(10) 0.03253(11) 0.03825(10) -0.00520(8) -0.00465(7) -0.00475(8)
P11 0.0364(7) 0.0573(9) 0.0463(7) -0.0039(6) -0.0061(5) -0.0114(6)
P12 0.0448(7) 0.0429(8) 0.0533(7) -0.0058(6) -0.0156(6) -0.0008(6)
P13 0.0551(8) 0.0456(8) 0.0433(7) 0.0055(6) 0.0050(6) -0.0104(6)
P14 0.0410(7) 0.0384(7) 0.0428(6) -0.0075(5) 0.0040(5) -0.0059(6)
P21 0.0514(8) 0.0436(8) 0.0527(7) -0.0181(6) -0.0135(6) -0.0004(6)
P22 0.0638(9) 0.0536(9) 0.0449(7) -0.0164(6) -0.0159(6) 0.0032(7)
P23 0.0421(7) 0.0498(9) 0.0711(9) 0.0129(7) -0.0023(6) -0.0094(6)
P24 0.0347(6) 0.0427(8) 0.0614(8) -0.0041(6) -0.0088(5) -0.0076(6)
O1 0.0408(17) 0.0355(17) 0.0369(16) -0.0003(13) 0.0045(13) -0.0009(14)
N 0.0303(19) 0.038(2) 0.042(2) -0.0115(17) -0.0076(15) -0.0019(16)
O2 0.0269(15) 0.0349(17) 0.0508(17) -0.0024(14) -0.0026(13) -0.0023(13)
C11 0.029(2) 0.037(3) 0.037(2) -0.0066(19) -0.0053(17) -0.0034(19)
C12 0.027(2) 0.037(2) 0.030(2) 0.0014(18) -0.0071(16) -0.0039(18)
C13 0.030(2) 0.037(3) 0.035(2) -0.0026(19) -0.0033(17) -0.0033(19)
C14 0.044(3) 0.044(3) 0.041(2) -0.001(2) 0.007(2) -0.013(2)
C15 0.055(3) 0.041(3) 0.051(3) 0.003(2) 0.003(2) -0.019(2)
C16 0.049(3) 0.035(3) 0.059(3) 0.001(2) -0.012(2) -0.016(2)
C21 0.032(2) 0.034(2) 0.039(2) -0.0102(19) -0.0070(17) -0.0043(19)
C22 0.039(2) 0.031(2) 0.030(2) -0.0058(18) -0.0045(17) -0.006(2)
C23 0.034(2) 0.036(3) 0.041(2) -0.006(2) -0.0070(18) -0.003(2)
C24 0.034(2) 0.045(3) 0.061(3) 0.003(2) -0.007(2) -0.010(2)
C25 0.051(3) 0.045(3) 0.068(3) 0.007(3) -0.001(2) -0.014(3)
C26 0.047(3) 0.039(3) 0.047(3) 0.003(2) -0.007(2) -0.004(2)
C31 0.041(2) 0.030(2) 0.036(2) 0.0024(19) -0.0085(18) -0.010(2)
C32 0.039(3) 0.061(3) 0.048(3) -0.002(2) -0.009(2) -0.013(2)
C33 0.049(3) 0.090(4) 0.053(3) 0.009(3) -0.018(2) -0.031(3)
C34 0.081(4) 0.094(5) 0.044(3) -0.011(3) -0.014(3) -0.048(4)
C35 0.071(4) 0.066(4) 0.041(3) -0.013(3) -0.002(2) -0.022(3)
C36 0.052(3) 0.046(3) 0.044(3) -0.007(2) -0.008(2) -0.014(2)
C41 0.033(3) 0.110(5) 0.074(4) -0.008(4) -0.002(2) 0.001(3)
C42 0.071(4) 0.081(4) 0.074(4) -0.009(3) -0.022(3) -0.035(3)
C43 0.061(3) 0.066(4) 0.057(3) 0.003(3) -0.022(3) -0.009(3)
C51 0.044(3) 0.064(4) 0.084(4) -0.017(3) -0.010(3) -0.017(3)
C52 0.083(4) 0.077(4) 0.053(3) -0.008(3) -0.013(3) -0.020(3)
C53 0.070(4) 0.067(4) 0.095(4) -0.005(4) -0.039(3) 0.013(3)
C61 0.067(4) 0.072(4) 0.050(3) -0.001(3) 0.017(3) -0.010(3)
C62 0.093(5) 0.082(5) 0.075(4) 0.011(4) 0.004(3) -0.049(4)
C63 0.076(4) 0.064(4) 0.070(4) 0.027(3) -0.001(3) -0.009(3)
C71 0.044(3) 0.065(4) 0.066(3) -0.014(3) 0.008(2) -0.012(3)
C72 0.067(4) 0.045(3) 0.071(3) -0.013(3) 0.013(3) -0.005(3)
C73 0.066(3) 0.058(3) 0.044(3) -0.010(2) 0.006(2) -0.009(3)
C81 0.072(4) 0.084(4) 0.041(3) -0.015(3) -0.010(2) -0.001(3)
C82 0.089(5) 0.057(4) 0.100(5) -0.043(4) -0.027(4) 0.018(3)
C83 0.073(4) 0.064(4) 0.082(4) -0.011(3) -0.031(3) -0.021(3)
C91 0.105(5) 0.056(4) 0.088(4) -0.034(3) -0.031(4) -0.004(4)
C92 0.076(4) 0.098(5) 0.076(4) -0.035(4) 0.018(3) 0.009(4)
C93 0.135(6) 0.092(5) 0.065(4) -0.029(4) -0.052(4) 0.023(4)
C101 0.084(4) 0.093(5) 0.073(4) 0.028(4) 0.009(3) -0.017(4)
C102 0.043(3) 0.082(5) 0.113(5) 0.021(4) 0.003(3) -0.014(3)
C103 0.079(4) 0.050(4) 0.118(5) 0.011(4) -0.019(4) -0.025(3)
C111 0.045(3) 0.081(4) 0.077(4) 0.005(3) 0.009(3) -0.012(3)
C112 0.046(3) 0.057(4) 0.091(4) 0.005(3) -0.015(3) -0.003(3)
C113 0.046(3) 0.069(4) 0.128(5) -0.017(4) -0.020(3) -0.017(3)

loop_
_atom_type_symbol
_atom_type_description
_atom_type_scat_dispersion_real
_atom_type_scat_dispersion_imag
_atom_type_scat_source
C C 0.0033 0.0016 'International Tables Vol C Tables 4.2.6.8 and 6.1.1.4'
H H 0.0000 0.0000 'International Tables Vol C Tables 4.2.6.8 and 6.1.1.4'
N N 0.0061 0.0033 'International Tables Vol C Tables 4.2.6.8 and 6.1.1.4'
O O 0.0106 0.0060 'International Tables Vol C Tables 4.2.6.8 and 6.1.1.4'
P P 0.1023 0.0942 'International Tables Vol C Tables 4.2.6.8 and 6.1.1.4'
W W -0.8490 6.8722 'International Tables Vol C Tables 4.2.6.8 and 6.1.1.4'

loop_
_geom_angle_atom_site_label_1
_geom_angle_atom_site_label_2
_geom_angle_atom_site_label_3
_geom_angle
O1 W1 C13 62.82(12)
O1 W1 P14 144.06(7)
C13 W1 P14 81.25(10)
O1 W1 P13 83.55(7)
C13 W1 P13 146.32(10)
P14 W1 P13 132.38(4)
O1 W1 P11 79.79(8)
C13 W1 P11 81.64(11)
P14 W1 P11 96.29(4)
P13 W1 P11 91.12(4)
O1 W1 P12 78.80(8)
C13 W1 P12 83.66(11)
P14 W1 P12 97.72(4)
P13 W1 P12 92.00(5)
P11 W1 P12 157.87(4)
O2 W2 C23 62.32(13)
O2 W2 P24 144.71(8)
C23 W2 P24 82.51(11)
O2 W2 P23 82.04(8)
C23 W2 P23 144.33(11)
P24 W2 P23 133.16(5)
O2 W2 P21 79.48(8)
C23 W2 P21 83.13(11)
P24 W2 P21 94.36(4)
P23 W2 P21 92.17(5)
O2 W2 P22 80.29(8)
C23 W2 P22 80.17(11)
P24 W2 P22 97.36(5)
P23 W2 P22 93.18(5)
P21 W2 P22 158.13(5)
C43 P11 C42 100.6(2)
C43 P11 C41 97.9(3)
C42 P11 C41 101.8(3)
C43 P11 W1 118.81(17)
C42 P11 W1 118.5(2)
C41 P11 W1 115.82(18)
C53 P12 C51 99.8(3)
C53 P12 C52 101.1(3)
C51 P12 C52 99.6(2)
C53 P12 W1 119.0(2)
C51 P12 W1 118.18(18)
C52 P12 W1 115.78(19)
C63 P13 C61 102.1(3)
C63 P13 C62 98.4(3)
C61 P13 C62 101.7(3)
C63 P13 W1 117.96(17)
C61 P13 W1 116.66(17)
C62 P13 W1 117.01(18)
C72 P14 C71 99.1(2)
C72 P14 C73 99.2(2)
C71 P14 C73 100.0(2)
C72 P14 W1 116.69(16)
C71 P14 W1 119.25(16)
C73 P14 W1 118.84(16)
C82 P21 C81 99.9(3)
C82 P21 C83 102.3(3)
C81 P21 C83 99.1(3)
C82 P21 W2 117.6(2)
C81 P21 W2 118.93(18)
C83 P21 W2 115.87(18)
C93 P22 C92 101.4(3)
C93 P22 C91 99.9(3)
C92 P22 C91 98.4(3)
C93 P22 W2 118.3(2)
C92 P22 W2 115.5(2)
C91 P22 W2 119.81(19)
C102 P23 C101 102.3(3)
C102 P23 C103 100.4(3)
C101 P23 C103 97.8(3)
C102 P23 W2 114.64(19)
C101 P23 W2 118.2(2)
C103 P23 W2 120.3(2)
C113 P24 C111 98.7(3)
C113 P24 C112 99.7(3)
C111 P24 C112 98.9(3)
C113 P24 W2 119.26(19)
C111 P24 W2 119.79(18)
C112 P24 W2 116.51(17)
C12 O1 W1 94.9(2)
C31 N C11 120.3(3)
C31 N C21 120.3(3)
C11 N C21 119.4(3)
C22 O2 W2 94.3(2)
C12 C11 C16 117.6(4)
C12 C11 N 122.6(4)
C16 C11 N 119.7(4)
O1 C12 C11 125.9(3)
O1 C12 C13 111.4(4)
C11 C12 C13 122.8(4)
C14 C13 C12 116.8(4)
C14 C13 W1 152.3(3)
C12 C13 W1 90.9(2)
C13 C14 C15 121.8(4)
C16 C15 C14 120.2(4)
C15 C16 C11 120.6(4)
C26 C21 C22 118.2(4)
C26 C21 N 119.8(4)
C22 C21 N 121.9(4)
O2 C22 C21 125.5(4)
O2 C22 C23 112.5(4)
C21 C22 C23 122.0(4)
C24 C23 C22 118.3(4)
C24 C23 W2 150.8(3)
C22 C23 W2 90.9(3)
C23 C24 C25 120.6(4)
C26 C25 C24 120.0(4)
C25 C26 C21 120.9(4)
N C31 C32 122.2(4)
N C31 C36 120.6(4)
C32 C31 C36 117.1(4)
C33 C32 C31 120.7(5)
C32 C33 C34 121.5(5)
C35 C34 C33 118.1(5)
C36 C35 C34 121.3(5)
C35 C36 C31 121.1(5)

loop_
_geom_bond_atom_site_label_1
_geom_bond_atom_site_label_2
_geom_bond_distance
W1 O1 2.177(3)
W1 C13 2.226(4)
W1 P14 2.4134(11)
W1 P13 2.4824(11)
W1 P11 2.4970(12)
W1 P12 2.5002(13)
W2 O2 2.191(3)
W2 C23 2.229(4)
W2 P24 2.4340(12)
W2 P23 2.4686(13)
W2 P21 2.4854(13)
W2 P22 2.4981(13)
P11 C43 1.826(5)
P11 C42 1.833(5)
P11 C41 1.836(5)
P12 C53 1.832(5)
P12 C51 1.833(5)
P12 C52 1.833(5)
P13 C63 1.823(5)
P13 C61 1.831(5)
P13 C62 1.847(6)
P14 C72 1.825(5)
P14 C71 1.832(5)
P14 C73 1.836(5)
P21 C82 1.831(5)
P21 C81 1.837(5)
P21 C83 1.841(5)
P22 C93 1.815(5)
P22 C92 1.823(5)
P22 C91 1.827(6)
P23 C102 1.826(5)
P23 C101 1.835(6)
P23 C103 1.837(6)
P24 C113 1.817(5)
P24 C111 1.820(5)
P24 C112 1.831(5)
O1 C12 1.355(4)
N C31 1.377(5)
N C11 1.441(5)
N C21 1.444(5)
O2 C22 1.344(5)
C11 C12 1.385(6)
C11 C16 1.403(6)
C12 C13 1.424(5)
C13 C14 1.371(5)
C14 C15 1.390(6)
C15 C16 1.379(6)
C21 C26 1.393(6)
C21 C22 1.395(6)
C22 C23 1.406(6)
C23 C24 1.374(6)
C24 C25 1.409(6)
C25 C26 1.377(6)
C31 C32 1.402(6)
C31 C36 1.404(6)
C32 C33 1.370(6)
C33 C34 1.389(7)
C34 C35 1.374(7)
C35 C36 1.374(6)
